data_7052652
loop_
_publ_author_name
'Drab, David M.'
'Smiglak, Marcin'
'Shamshina, Julia L.'
'Kelley, Steven P.'
'Schneider, Stefan'
'Hawkins, Tommy W.'
'Rogers, Robin D.'

_publ_section_title
;
 Synthesis of N-cyanoalkyl-functionalized imidazolium nitrate and
 dicyanamide ionic liquids with a comparison of their thermal
 properties for energetic applications
;
_journal_issue 8
_journal_name_full 'New Journal of Chemistry'
_journal_page_first 1701
_journal_paper_doi 10.1039/c0nj00889c
_journal_volume 35
_journal_year 2011
_chemical_formula_sum 'C6 H8 N4 O3'
_chemical_formula_weight 184.16
_chemical_name_systematic
;
?
;
_space_group_IT_number 2
_symmetry_cell_setting triclinic
_symmetry_space_group_name_Hall '-P 1'
_symmetry_space_group_name_H-M 'P -1'
_atom_sites_solution_hydrogens geom
_atom_sites_solution_primary direct
_atom_sites_solution_secondary difmap
_audit_creation_method SHELXL-97
_cell_angle_alpha 93.588(3)
_cell_angle_beta 108.321(2)
_cell_angle_gamma 112.598(2)
_cell_formula_units_Z 4
_cell_length_a 8.7192(13)
_cell_length_b 9.8611(14)
_cell_length_c 11.1363(16)
_cell_measurement_reflns_used 3116
_cell_measurement_temperature 173(2)
_cell_measurement_theta_max 27.85
_cell_measurement_theta_min 2.29
_cell_volume 820.6(2)
_computing_cell_refinement 'Bruker SMART'
_computing_data_collection 'Bruker SMART'
_computing_data_reduction 'Bruker SAINT'
_computing_molecular_graphics 'Bruker SHELXTL'
_computing_publication_material 'Bruker SHELXTL'
_computing_structure_refinement 'SHELXL-97 (Sheldrick, 2008)'
_computing_structure_solution 'SHELXS-97 (Sheldrick, 2008)'
_diffrn_ambient_temperature 173(2)
_diffrn_measured_fraction_theta_full 0.895
_diffrn_measured_fraction_theta_max 0.895
_diffrn_measurement_device_type 'CCD area detector'
_diffrn_measurement_method 'phi and omega scans'
_diffrn_radiation_monochromator graphite
_diffrn_radiation_source 'fine-focus sealed tube'
_diffrn_radiation_type MoK\a
_diffrn_radiation_wavelength 0.71073
_diffrn_reflns_av_R_equivalents 0.0196
_diffrn_reflns_av_sigmaI/netI 0.0331
_diffrn_reflns_limit_h_max 11
_diffrn_reflns_limit_h_min -10
_diffrn_reflns_limit_k_max 10
_diffrn_reflns_limit_k_min -13
_diffrn_reflns_limit_l_max 11
_diffrn_reflns_limit_l_min -14
_diffrn_reflns_number 5693
_diffrn_reflns_theta_full 28.31
_diffrn_reflns_theta_max 28.31
_diffrn_reflns_theta_min 2.69
_exptl_absorpt_coefficient_mu 0.122
_exptl_absorpt_correction_T_max 0.898
_exptl_absorpt_correction_T_min 0.69940
_exptl_absorpt_correction_type multi-scan
_exptl_absorpt_process_details 'SADABS, Sheldrick, 2002'
_exptl_crystal_colour colorless
_exptl_crystal_density_diffrn 1.491
_exptl_crystal_density_meas ?
_exptl_crystal_density_method none
_exptl_crystal_description rod
_exptl_crystal_F_000 384
_exptl_crystal_size_max 0.64
_exptl_crystal_size_mid 0.17
_exptl_crystal_size_min 0.14
_refine_diff_density_max 0.443
_refine_diff_density_min -0.328
_refine_diff_density_rms 0.070
_refine_ls_extinction_method none
_refine_ls_goodness_of_fit_ref 0.769
_refine_ls_hydrogen_treatment constr
_refine_ls_matrix_type full
_refine_ls_number_parameters 235
_refine_ls_number_reflns 3666
_refine_ls_number_restraints 0
_refine_ls_restrained_S_all 0.769
_refine_ls_R_factor_all 0.0648
_refine_ls_R_factor_gt 0.0514
_refine_ls_shift/su_max 0.000
_refine_ls_shift/su_mean 0.000
_refine_ls_structure_factor_coef Fsqd
_refine_ls_weighting_details 'calc w=1/[\s^2^(Fo^2^)+(0.1372P)^2^+1.1817P] where P=(Fo^2^+2Fc^2^)/3'
_refine_ls_weighting_scheme calc
_refine_ls_wR_factor_gt 0.1594
_refine_ls_wR_factor_ref 0.1742
_reflns_number_gt 2956
_reflns_number_total 3666
_reflns_threshold_expression >2sigma(I)
_cod_data_source_file c0nj00889c.txt
_cod_data_source_block 4[NO3]
_cod_depositor_comments
;
The following automatic conversions were performed:

'_symmetry_cell_setting' value 'Triclinic' changed to 'triclinic'
according to /home/saulius/struct/CIF-dictionaries/cif_core.dic
dictionary named 'cif_core.dic' version 2.4.1 from 2010-06-29.

Automatic conversion script
Id: cif_fix_values 1715 2011-07-08 13:25:40Z adriana 

The following automatic conversions were performed:

'_exptl_crystal_density_meas' value 'not measured' was changed to '?'
- the value is perceived as not measured.

Automatic conversion script
Id: cif_fix_values 3008 2015-01-20 13:52:24Z robertas 
;
_cod_original_sg_symbol_H-M P-1
_cod_database_code 7052652

loop_
_symmetry_equiv_pos_as_xyz
'x, y, z'
'-x, -y, -z'

loop_
_atom_site_label
_atom_site_type_symbol
_atom_site_fract_x
_atom_site_fract_y
_atom_site_fract_z
_atom_site_U_iso_or_equiv
_atom_site_adp_type
_atom_site_occupancy
_atom_site_symmetry_multiplicity
_atom_site_calc_flag
_atom_site_refinement_flags
_atom_site_disorder_assembly
_atom_site_disorder_group
O1B O 0.7187(2) 0.2900(2) -0.06307(17) 0.0359(4) Uani 1 1 d . . .
O2B O 0.9805(2) 0.3054(2) -0.04217(18) 0.0383(4) Uani 1 1 d . . .
O3B O 0.8474(2) 0.18969(19) 0.08110(15) 0.0326(4) Uani 1 1 d . . .
O1A O 0.7311(2) 0.4983(2) 0.21665(18) 0.0401(4) Uani 1 1 d . . .
O2A O 0.5073(2) 0.53011(19) 0.23450(16) 0.0338(4) Uani 1 1 d . . .
O3A O 0.6209(2) 0.40361(17) 0.35766(14) 0.0294(4) Uani 1 1 d . . .
N1B N 0.3358(2) 0.19277(18) 0.05073(15) 0.0206(4) Uani 1 1 d . . .
N1A N 0.1182(2) 0.41996(18) 0.33743(16) 0.0201(4) Uani 1 1 d . . .
N3B N 0.4434(2) 0.07446(18) 0.18491(16) 0.0209(4) Uani 1 1 d . . .
N3A N 0.2050(2) 0.27347(19) 0.44750(16) 0.0221(4) Uani 1 1 d . . .
N8B N 0.0924(3) 0.1003(2) -0.27078(19) 0.0350(5) Uani 1 1 d . . .
N8A N 0.2566(3) 0.7989(2) 0.39455(19) 0.0333(4) Uani 1 1 d . . .
N9B N 0.8491(2) 0.26200(19) -0.00815(16) 0.0230(4) Uani 1 1 d . . .
N9A N 0.6208(2) 0.47795(18) 0.27030(16) 0.0220(4) Uani 1 1 d . . .
C2B C 0.4732(3) 0.1568(2) 0.09801(19) 0.0214(4) Uani 1 1 d . . .
H2BA H 0.5745 0.1854 0.0736 0.026 Uiso 1 1 calc R . .
C2A C 0.2448(3) 0.3700(2) 0.37190(19) 0.0214(4) Uani 1 1 d . . .
H2AA H 0.3455 0.3985 0.3468 0.026 Uiso 1 1 calc R . .
C4B C 0.2822(3) 0.0564(2) 0.19343(19) 0.0230(4) Uani 1 1 d . . .
H4BA H 0.2289 0.0022 0.2482 0.028 Uiso 1 1 calc R . .
C4A C 0.0500(3) 0.2627(2) 0.46247(19) 0.0234(4) Uani 1 1 d . . .
H4AA H -0.0075 0.2020 0.5122 0.028 Uiso 1 1 calc R . .
C5B C 0.2145(3) 0.1304(2) 0.10915(19) 0.0216(4) Uani 1 1 d . . .
H5BA H 0.1047 0.1379 0.0933 0.026 Uiso 1 1 calc R . .
C5A C -0.0052(3) 0.3539(2) 0.39368(19) 0.0225(4) Uani 1 1 d . . .
H5AA H -0.1085 0.3698 0.3854 0.027 Uiso 1 1 calc R . .
C6B C 0.3194(3) 0.2809(2) -0.04914(19) 0.0247(4) Uani 1 1 d . . .
H6BA H 0.4374 0.3354 -0.0558 0.030 Uiso 1 1 calc R . .
H6BB H 0.2784 0.3558 -0.0257 0.030 Uiso 1 1 calc R . .
C6A C 0.1146(3) 0.5277(2) 0.25327(19) 0.0242(4) Uani 1 1 d . . .
H6AA H -0.0103 0.5008 0.1964 0.029 Uiso 1 1 calc R . .
H6AB H 0.1827 0.5241 0.1978 0.029 Uiso 1 1 calc R . .
C7B C 0.1902(3) 0.1808(2) -0.1751(2) 0.0258(4) Uani 1 1 d . . .
C7A C 0.1936(3) 0.6813(2) 0.3320(2) 0.0243(4) Uani 1 1 d . . .
C9B C 0.5672(3) 0.0194(3) 0.2634(2) 0.0313(5) Uani 1 1 d . . .
H9BA H 0.6717 0.0481 0.2383 0.047 Uiso 1 1 calc R . .
H9BB H 0.5074 -0.0902 0.2495 0.047 Uiso 1 1 calc R . .
H9BC H 0.6055 0.0636 0.3550 0.047 Uiso 1 1 calc R . .
C9A C 0.3122(3) 0.1944(3) 0.5062(2) 0.0296(5) Uani 1 1 d . . .
H9AA H 0.4148 0.2217 0.4789 0.044 Uiso 1 1 calc R . .
H9AB H 0.2389 0.0857 0.4782 0.044 Uiso 1 1 calc R . .
H9AC H 0.3547 0.2229 0.6006 0.044 Uiso 1 1 calc R . .

loop_
_atom_site_aniso_label
_atom_site_aniso_U_11
_atom_site_aniso_U_22
_atom_site_aniso_U_33
_atom_site_aniso_U_23
_atom_site_aniso_U_13
_atom_site_aniso_U_12
O1B 0.0278(8) 0.0493(10) 0.0394(9) 0.0205(8) 0.0148(7) 0.0217(8)
O2B 0.0325(9) 0.0465(10) 0.0514(10) 0.0239(8) 0.0277(8) 0.0205(8)
O3B 0.0360(9) 0.0426(9) 0.0265(8) 0.0160(7) 0.0159(7) 0.0193(7)
O1A 0.0410(10) 0.0528(11) 0.0539(11) 0.0300(9) 0.0356(9) 0.0304(9)
O2A 0.0333(9) 0.0417(9) 0.0429(9) 0.0212(8) 0.0211(7) 0.0252(7)
O3A 0.0317(8) 0.0309(8) 0.0276(8) 0.0136(6) 0.0127(7) 0.0127(7)
N1B 0.0208(8) 0.0214(8) 0.0196(8) 0.0067(6) 0.0083(6) 0.0078(6)
N1A 0.0233(8) 0.0187(7) 0.0199(8) 0.0063(6) 0.0088(6) 0.0096(6)
N3B 0.0206(8) 0.0206(8) 0.0201(8) 0.0046(6) 0.0051(6) 0.0092(6)
N3A 0.0246(8) 0.0208(8) 0.0222(8) 0.0055(6) 0.0082(7) 0.0111(7)
N8B 0.0374(11) 0.0407(11) 0.0253(10) 0.0104(8) 0.0084(8) 0.0170(9)
N8A 0.0413(11) 0.0274(10) 0.0341(10) 0.0102(8) 0.0161(9) 0.0153(8)
N9B 0.0237(8) 0.0239(8) 0.0213(8) 0.0030(6) 0.0094(7) 0.0094(7)
N9A 0.0213(8) 0.0203(8) 0.0251(8) 0.0049(6) 0.0100(7) 0.0082(6)
C2B 0.0210(9) 0.0212(9) 0.0218(9) 0.0049(7) 0.0094(7) 0.0075(7)
C2A 0.0226(9) 0.0213(9) 0.0230(9) 0.0045(7) 0.0100(7) 0.0109(7)
C4B 0.0243(10) 0.0228(9) 0.0206(9) 0.0062(7) 0.0100(8) 0.0073(8)
C4A 0.0225(9) 0.0252(10) 0.0257(10) 0.0086(8) 0.0123(8) 0.0102(8)
C5B 0.0192(9) 0.0234(9) 0.0222(9) 0.0053(7) 0.0096(7) 0.0075(7)
C5A 0.0219(9) 0.0238(9) 0.0241(9) 0.0074(7) 0.0110(8) 0.0098(8)
C6B 0.0279(10) 0.0245(10) 0.0230(10) 0.0122(8) 0.0105(8) 0.0106(8)
C6A 0.0288(10) 0.0248(10) 0.0227(9) 0.0108(8) 0.0120(8) 0.0123(8)
C7B 0.0283(10) 0.0314(11) 0.0240(10) 0.0137(9) 0.0126(9) 0.0154(9)
C7A 0.0262(10) 0.0259(10) 0.0275(10) 0.0125(8) 0.0138(8) 0.0136(8)
C9B 0.0295(11) 0.0329(11) 0.0297(11) 0.0105(9) 0.0042(9) 0.0163(9)
C9A 0.0360(12) 0.0323(11) 0.0279(10) 0.0108(9) 0.0091(9) 0.0234(10)

loop_
_atom_type_symbol
_atom_type_description
_atom_type_scat_dispersion_real
_atom_type_scat_dispersion_imag
_atom_type_scat_source
C C 0.0033 0.0016 'International Tables Vol C Tables 4.2.6.8 and 6.1.1.4'
H H 0.0000 0.0000 'International Tables Vol C Tables 4.2.6.8 and 6.1.1.4'
N N 0.0061 0.0033 'International Tables Vol C Tables 4.2.6.8 and 6.1.1.4'
O O 0.0106 0.0060 'International Tables Vol C Tables 4.2.6.8 and 6.1.1.4'

loop_
_geom_angle_atom_site_label_1
_geom_angle_atom_site_label_2
_geom_angle_atom_site_label_3
_geom_angle
_geom_angle_site_symmetry_1
_geom_angle_site_symmetry_3
_geom_angle_publ_flag
C2B N1B C5B 109.06(16) . . ?
C2B N1B C6B 124.08(17) . . ?
C5B N1B C6B 126.84(17) . . ?
C2A N1A C5A 109.17(16) . . ?
C2A N1A C6A 124.29(17) . . ?
C5A N1A C6A 126.54(17) . . ?
C2B N3B C4B 109.00(16) . . ?
C2B N3B C9B 124.87(18) . . ?
C4B N3B C9B 126.05(18) . . ?
C2A N3A C4A 108.90(17) . . ?
C2A N3A C9A 124.72(18) . . ?
C4A N3A C9A 126.37(18) . . ?
O2B N9B O1B 119.94(17) . . ?
O2B N9B O3B 120.02(18) . . ?
O1B N9B O3B 120.04(17) . . ?
O1A N9A O2A 119.38(17) . . ?
O1A N9A O3A 120.40(17) . . ?
O2A N9A O3A 120.20(17) . . ?
N3B C2B N1B 108.08(17) . . ?
N3A C2A N1A 107.92(17) . . ?
C5B C4B N3B 107.21(17) . . ?
C5A C4A N3A 107.54(18) . . ?
C4B C5B N1B 106.65(17) . . ?
C4A C5A N1A 106.47(18) . . ?
N1B C6B C7B 109.92(16) . . ?
N1A C6A C7A 110.13(16) . . ?
N8B C7B C6B 177.9(2) . . ?
N8A C7A C6A 178.7(2) . . ?

loop_
_geom_bond_atom_site_label_1
_geom_bond_atom_site_label_2
_geom_bond_distance
_geom_bond_site_symmetry_2
_geom_bond_publ_flag
O1B N9B 1.253(2) . ?
O2B N9B 1.247(2) . ?
O3B N9B 1.260(2) . ?
O1A N9A 1.245(2) . ?
O2A N9A 1.254(2) . ?
O3A N9A 1.254(2) . ?
N1B C2B 1.339(3) . ?
N1B C5B 1.379(2) . ?
N1B C6B 1.459(2) . ?
N1A C2A 1.335(3) . ?
N1A C5A 1.382(3) . ?
N1A C6A 1.463(2) . ?
N3B C2B 1.326(3) . ?
N3B C4B 1.382(3) . ?
N3B C9B 1.463(3) . ?
N3A C2A 1.329(3) . ?
N3A C4A 1.378(3) . ?
N3A C9A 1.466(3) . ?
N8B C7B 1.138(3) . ?
N8A C7A 1.141(3) . ?
C4B C5B 1.353(3) . ?
C4A C5A 1.347(3) . ?
C6B C7B 1.479(3) . ?
C6A C7A 1.480(3) . ?
